data_7121617
loop_
_publ_author_name
'Nguyen, Thi Le Nhon'
'Incerti-Pradillos, Celia A'
'Lewis, William'
'Lam, Hon Wai'

_publ_section_title
;
 Enantioselective nickel-catalyzed arylative intramolecular
 1,4-allylations.
;
_journal_issue 44
_journal_name_full 'Chemical communications (Cambridge, England)'
_journal_page_first 5622
_journal_page_last 5625
_journal_paper_doi 10.1039/c8cc03204a
_journal_volume 54
_journal_year 2018
_chemical_absolute_configuration ad
_chemical_formula_moiety 'C24 H25 N O3 S'
_chemical_formula_sum 'C24 H25 N O3 S'
_chemical_formula_weight 407.51
_space_group_crystal_system triclinic
_space_group_IT_number 1
_space_group_name_Hall 'P 1'
_space_group_name_H-M_alt 'P 1'
_symmetry_space_group_name_Hall 'P 1'
_symmetry_space_group_name_H-M 'P 1'
_atom_sites_solution_hydrogens geom
_atom_sites_solution_primary iterative
_atom_sites_solution_secondary difmap
_audit_creation_date 2017-08-24
_audit_creation_method
;
Olex2 1.2
(compiled 2017.08.10 svn.r3458 for OlexSys, GUI svn.r5381)
;
_audit_update_record
;
2017-11-10 deposited with the CCDC.
2018-05-09 downloaded from the CCDC.
;
_cell_angle_alpha 77.695(3)
_cell_angle_beta 82.174(2)
_cell_angle_gamma 84.301(3)
_cell_formula_units_Z 2
_cell_length_a 8.3029(3)
_cell_length_b 10.9797(3)
_cell_length_c 12.3088(3)
_cell_measurement_reflns_used 63122
_cell_measurement_temperature 120(2)
_cell_measurement_theta_max 74.5870
_cell_measurement_theta_min 3.6600
_cell_volume 1083.25(6)
_computing_cell_refinement 'CrysAlisPro 1.171.38.41n (Rigaku OD, 2015)'
_computing_data_collection 'CrysAlisPro 1.171.38.41n (Rigaku OD, 2015)'
_computing_data_reduction 'CrysAlisPro 1.171.38.41n (Rigaku OD, 2015)'
_computing_molecular_graphics 'Olex2 (Dolomanov et al., 2009)'
_computing_publication_material 'Olex2 (Dolomanov et al., 2009)'
_computing_structure_refinement 'ShelXL (Sheldrick, 2015)'
_computing_structure_solution 'olex2.solve (Bourhis et al., 2015)'
_diffrn_ambient_environment N~2~
_diffrn_ambient_temperature 120(2)
_diffrn_crystal_treatment 'flash frozen in gaseous N2'
_diffrn_detector 'CCD area detector'
_diffrn_detector_area_resol_mean 4.2207
_diffrn_detector_type 'Agilent Diffraction Titan S2 detector'
_diffrn_measured_fraction_theta_full 1.000
_diffrn_measured_fraction_theta_max 0.995
_diffrn_measurement_details
;
List of Runs (angles in degrees, time in seconds):

  # Type    Start    End  Width  t~exp~   \w     \q     \k     \f   Frames
#--------------------------------------------------------------------------
  1  \w    131.00 167.00   2.00    2.00    --  103.95  45.00 120.00   18
  2  \w    101.00 127.00   2.00    2.00    --  103.95  45.00 120.00   13
  3  \w     32.00 122.00   2.00    2.00    --  103.95 -77.00 -60.00   45
  4  \w     70.00 100.00   2.00    2.00    --  103.95-125.00-180.00   15
  5  \w     50.00 106.00   2.00    2.00    --  103.95-125.00-120.00   28
  6  \w     66.00 122.00   2.00    2.00    --  103.95-125.00 -60.00   28
  7  \w     62.00 108.00   2.00    2.00    --  103.95 -94.00  60.00   23
  8  \w     36.00  84.00   2.00    2.00    --  103.95 -45.00  90.00   24
  9  \w     36.00  82.00   2.00    2.00    --  103.95 -45.00  30.00   23
 10  \w     32.00  84.00   2.00    2.00    --  103.95 -30.00 -60.00   26
 11  \w     83.00 171.00   2.00    2.00    --  103.95  30.00-150.00   44
 12  \w     70.00 116.00   2.00    2.00    --   43.31 170.00-179.00   23
 13  \w     20.00 112.00   2.00    2.00    --   43.31  57.00   0.00   46
 14  \w     35.00  91.00   2.00    2.00    --  103.95 -45.00-180.00   28
 15  \w     47.00 115.00   2.00    2.00    --  103.95 -15.00-180.00   34
 16  \w     27.00  53.00   2.00    2.00    --  103.95 -94.00  60.00   13
 17  \w    -25.00  67.00   2.00    2.00    --   43.31 -57.00-150.00   46
 18  \w    -63.00  15.00   2.00    2.00    --  -43.31  57.00 150.00   39
 19  \w    -56.00 -24.00   2.00    2.00    --  -43.31 -38.00 -30.00   16
 20  \w     13.00  69.00   2.00    2.00    --   43.31  77.00 -60.00   28
 21  \w     13.00 103.00   2.00    2.00    --   43.31  77.00 120.00   45
 22  \w     -6.00  56.00   2.00    2.00    --   43.31 -57.00 -60.00   31
 23  \w     13.00 111.00   2.00    2.00    --   43.31  77.00-150.00   49
 24  \w     13.00  69.00   2.00    2.00    --   43.31  77.00  30.00   28
 25  \w     80.00 106.00   2.00    2.00    --  103.95  61.00  90.00   13
 26  \w    132.00 176.00   2.00    2.00    --  103.95  77.00 -60.00   22
 27  \w     74.00 100.00   2.00    2.00    --  103.95  77.00-180.00   13
 28  \w    141.00 167.00   2.00    2.00    --  103.95  61.00 -30.00   13
 29  \w     79.00 129.00   2.00    2.00    --  103.95  61.00 -30.00   25
 30  \w     79.00 123.00   2.00    2.00    --  103.95  61.00  60.00   22
 31  \w     79.00 113.00   2.00    2.00    --  103.95  61.00  30.00   17
 32  \w     75.00 105.00   2.00    2.00    --  103.95  77.00  90.00   15
 33  \w     82.00 170.00   2.00    2.00    --  103.95  61.00   0.00   44
 34  \w     82.00 164.00   2.00    2.00    --  103.95  61.00 -90.00   41
 35  \w     82.00 108.00   2.00    2.00    --  103.95  61.00-120.00   13
 36  \w     74.00 100.00   2.00    2.00    --  103.95  77.00 -90.00   13
 37  \w     74.00 100.00   2.00    2.00    --  103.95  77.00  60.00   13
 38  \w     74.00 100.00   2.00    2.00    --  103.95  77.00 -30.00   13
 39  \w     74.00 100.00   2.00    2.00    --  103.95  77.00   0.00   13
 40  \w     74.00 100.00   2.00    2.00    --  103.95  77.00 -60.00   13
 41  \w     74.00 106.00   2.00    2.00    --  103.95  77.00 150.00   16
 42  \w     74.00 100.00   2.00    2.00    --  103.95  77.00-150.00   13
 43  \w     74.00 110.00   2.00    2.00    --  103.95  77.00-120.00   18
 44  \w    113.00 161.00   2.00    2.00    --  103.95  77.00-120.00   24
 45  \w     80.00 108.00   2.00    2.00    --  103.95  61.00-180.00   14
 46  \w     80.00 142.00   2.00    2.00    --  103.95  61.00 -60.00   31
 47  \w     79.00 105.00   2.00    2.00    --  103.95  61.00 150.00   13
 48  \w     79.00 105.00   2.00    2.00    --  103.95  61.00-150.00   13
 49  \w     78.00 128.00   2.00    2.00    --  103.95  62.00  43.68   25
 50  \w     76.00 102.00   2.00    2.00    --  103.95  70.00 120.87   13
 51  \w    -49.00 -21.00   2.00    2.00    --  -43.31 -38.00 120.00   14
 52  \w     77.00 113.00   2.00    2.00    --  104.50  68.00-113.93   18
 53  \w     37.00  65.00   2.00    2.00    --  104.50 -45.00 -60.00   14
 54  \w    116.00 156.00   2.00    2.00    --  104.50  65.00-142.13   20
 55  \w     79.00 113.00   2.00    2.00    --  104.50  61.00 152.00   17
 56  \w    127.00 153.00   2.00    2.00    --  104.50  61.00 152.00   13
 57  \w     40.00  66.00   2.00    2.00    --  104.50-125.00-180.00   13
 58  \w     93.00 119.00   2.00    2.00    --  104.50-125.00-180.00   13
 59  \w     34.00  60.00   2.00    2.00    --  104.50-125.00  60.00   13
 60  \w     81.00 121.00   2.00    2.00    --  104.50-125.00  60.00   20
 61  \w     39.00  85.00   2.00    2.00    --  104.50-125.00 -30.00   23
 62  \w     92.00 118.00   2.00    2.00    --  104.50-125.00 -30.00   13
 63  \w     35.00  71.00   2.00    2.00    --  104.50 -61.00  90.00   18
 64  \w     82.00 108.00   2.00    2.00    --  104.50 -61.00  90.00   13
 65  \w     79.00 113.00   2.00    2.00    --  104.50  65.00-142.13   17
 66  \w     69.00  97.00   2.00    2.00    --  104.50 -94.00-150.00   14
 67  \w     80.00 124.00   2.00    2.00    --  104.50  61.00 120.00   22
 68  \w     51.00  77.00   2.00    2.00    --  104.50 -61.00   0.00   13
 69  \w     89.00 123.00   2.00    2.00    --  104.50 -61.00   0.00   17
 70  \w     74.00 100.00   2.00    2.00    --  104.50  77.00  30.00   13
 71  \w    144.00 172.00   2.00    2.00    --  104.50  77.00  30.00   14
 72  \w     75.00 141.00   2.00    2.00    --  104.50  77.00 120.00   33
 73  \w     84.00 130.00   2.00    2.00    --  104.50  45.00 -30.00   23
 74  \w     40.00  82.00   2.00    2.00    --  104.50 -45.00 120.00   21
 75  \w     43.00  71.00   2.00    2.00    --  104.50-125.00   0.00   14
 76  \w     85.00 111.00   2.00    2.00    --  104.50-125.00   0.00   13
 77  \w    142.00 168.00   2.00    2.00    --  104.50  68.00   1.00   13
 78  \w    104.00 154.00   2.00    2.00    --  104.50  30.00 -90.00   25
 79  \w    116.00 160.00   2.00    2.00    --  104.50 125.00   0.00   22
 80  \w     75.00 103.00   2.00    2.00    --  104.50 -77.00  60.00   14
 81  \w     43.00  69.00   2.00    2.00    --  104.50-125.00-150.00   13
 82  \w     93.00 119.00   2.00    2.00    --  104.50-125.00-150.00   13
 83  \w     85.00 115.00   2.00    2.00    --  104.50  15.00  90.00   15
 84  \w    124.00 174.00   2.00    2.00    --  104.50  15.00  90.00   25
 85  \w     38.00  64.00   2.00    2.00    --  104.50 -61.00 -90.00   13
 86  \w     79.00 117.00   2.00    2.00    --  104.50 -61.00 -90.00   19
 87  \w     83.00 119.00   2.00    2.00    --  104.50  45.00   0.00   18
 88  \w    128.00 162.00   2.00    2.00    --  104.50  45.00   0.00   17
 89  \w     78.00 120.00   2.00    2.00    --  104.50  68.00   1.00   21
 90  \w    116.00 142.00   2.00    2.00    --  104.50  76.00  49.15   13
 91  \w     75.00 101.00   2.00    2.00    --  104.50  74.00  81.25   13
 92  \w    117.00 143.00   2.00    2.00    --  104.50  74.00  81.25   13
 93  \w     74.00 108.00   2.00    2.00    --  104.50  79.00-172.37   17
 94  \w    126.00 152.00   2.00    2.00    --  104.50  79.00-172.37   13
 95  \w     85.00 137.00   2.00    2.00    --  104.50  45.00 -60.00   26
 96  \w     75.00 101.00   2.00    2.00    --  104.50  76.00  49.15   13
 97  \w     19.00 113.00   2.00    2.00    --   43.31  57.00-120.00   47
 98  \w    -31.00 117.00   2.00    2.00    --   43.31   0.00-150.00   74
 99  \w    -31.00 117.00   2.00    2.00    --   43.31   0.00 -60.00   74
100  \w    -31.00 117.00   2.00    2.00    --   43.31   0.00  90.00   74
101  \w     19.00 113.00   2.00    2.00    --   43.31  57.00 120.00   47
102  \w    -31.00 117.00   2.00    2.00    --   43.31   0.00-180.00   74
103  \w    -31.00 117.00   2.00    2.00    --   43.31   0.00  30.00   74
104  \w    -31.00 117.00   2.00    2.00    --   43.31   0.00   0.00   74
105  \w     19.00 113.00   2.00    2.00    --   43.31  57.00 -90.00   47
106  \w    -31.00 117.00   2.00    2.00    --   43.31   0.00-120.00   74
107  \w    -31.00 117.00   2.00    2.00    --   43.31   0.00 120.00   74
108  \w    -31.00 117.00   2.00    2.00    --   43.31   0.00 -90.00   74
109  \w    -31.00 117.00   2.00    2.00    --   43.31   0.00  60.00   74
110  \w    -31.00 117.00   2.00    2.00    --   43.31   0.00 -30.00   74
111  \w     21.00 113.00   2.00    2.00    --   43.31  38.00   0.00   46
112  \w     23.00 109.00   2.00    2.00    --  104.50 -94.00-120.00   43
113  \w     36.00  98.00   2.00    2.00    --  104.50 -45.00 150.00   31
114  \w     36.00  98.00   2.00    2.00    --  104.50 -45.00   0.00   31
115  \w     32.00  90.00   2.00    2.00    --  104.50 -30.00  60.00   29
116  \w     30.00 178.00   2.00    2.00    --  104.50   0.00 -90.00   74
117  \w     30.00 178.00   2.00    2.00    --  104.50   0.00-120.00   74
118  \w     27.00 141.00   2.00    2.00    --  104.50 -15.00  60.00   57
119  \w     76.00 178.00   2.00    2.00    --  104.50  85.00   2.72   51
120  \w     32.00  90.00   2.00    2.00    --  104.50 -30.00   0.00   29
121  \w     30.00 178.00   2.00    2.00    --  104.50   0.00   0.00   74
122  \w     36.00  98.00   2.00    2.00    --  104.50 -45.00-180.00   31
123  \w     74.00 176.00   2.00    2.00    --  104.50  76.00  49.15   51
124  \w     75.00 177.00   2.00    2.00    --  104.50  80.00 -58.65   51
125  \w     73.00 175.00   2.00    2.00    --  104.50 125.00 150.00   51
126  \w     23.00 109.00   2.00    2.00    --  104.50 -94.00  30.00   43
127  \w     74.00 176.00   2.00    2.00    --  104.50  77.00 -90.00   51
128  \w     74.00 176.00   2.00    2.00    --  104.50  77.00-120.00   51
129  \w     75.00 175.00   2.00    2.00    --  104.50  74.00 -76.90   50
130  \w     79.00 173.00   2.00    2.00    --  104.50  61.00 -90.00   47
131  \w     75.00 175.00   2.00    2.00    --  104.50  74.00  12.37   50
132  \w     81.00 173.00   2.00    2.00    --  104.50  48.00-138.39   46
133  \w     82.00 172.00   2.00    2.00    --  104.50  45.00  90.00   45
134  \w     77.00 177.00   2.00    2.00    --  104.50  86.00 119.68   50
135  \w     78.00 174.00   2.00    2.00    --  104.50  65.00  99.35   48
136  \w     82.00 172.00   2.00    2.00    --  104.50  45.00  30.00   45
137  \w     74.00 176.00   2.00    2.00    --  104.50  77.00  60.00   51
138  \w     75.00 177.00   2.00    2.00    --  104.50  81.00-133.04   51
139  \w     82.00 172.00   2.00    2.00    --  104.50  45.00 -90.00   45
140  \w     74.00 176.00   2.00    2.00    --  104.50  78.00 121.03   51
141  \w     30.00 178.00   2.00    2.00    --  104.50   0.00-180.00   74
142  \w     30.00 178.00   2.00    2.00    --  104.50   0.00-150.00   74
143  \w     82.00 172.00   2.00    2.00    --  104.50  45.00-180.00   45
144  \w     33.00 121.00   2.00    2.00    --  104.50-125.00 150.00   44
145  \w     30.00 178.00   2.00    2.00    --  104.50   0.00 -60.00   74
146  \w     30.00 178.00   2.00    2.00    --  104.50   0.00 -30.00   74
147  \w     33.00 121.00   2.00    2.00    --  104.50-125.00-120.00   44
148  \w     30.00 178.00   2.00    2.00    --  104.50   0.00  30.00   74
149  \w     82.00 172.00   2.00    2.00    --  104.50  45.00-150.00   45
;
_diffrn_measurement_device '\k-geometry diffractometer'
_diffrn_measurement_device_type 'SuperNova, Titan S2'
_diffrn_measurement_method '\w scans'
_diffrn_measurement_specimen_support 'MiTeGen micromount'
_diffrn_orient_matrix_type 'CrysAlisPro convention (1999,Acta A55,543-557)'
_diffrn_orient_matrix_UB_11 -0.0107011000
_diffrn_orient_matrix_UB_12 -0.0014042000
_diffrn_orient_matrix_UB_13 0.1261957000
_diffrn_orient_matrix_UB_21 0.1765525000
_diffrn_orient_matrix_UB_22 0.0383743000
_diffrn_orient_matrix_UB_23 -0.0162146000
_diffrn_orient_matrix_UB_31 -0.0630713000
_diffrn_orient_matrix_UB_32 0.1387754000
_diffrn_orient_matrix_UB_33 -0.0213425000
_diffrn_radiation_collimation 'focusing mirrors'
_diffrn_radiation_monochromator mirror
_diffrn_radiation_probe x-ray
_diffrn_radiation_type CuK\a
_diffrn_radiation_wavelength 1.54184
_diffrn_radiation_wavelength_determination fundamental
_diffrn_reflns_av_R_equivalents 0.0386
_diffrn_reflns_av_unetI/netI 0.0160
_diffrn_reflns_Laue_measured_fraction_full 1.000
_diffrn_reflns_Laue_measured_fraction_max 0.995
_diffrn_reflns_limit_h_max 10
_diffrn_reflns_limit_h_min -10
_diffrn_reflns_limit_k_max 13
_diffrn_reflns_limit_k_min -13
_diffrn_reflns_limit_l_max 15
_diffrn_reflns_limit_l_min -15
_diffrn_reflns_number 72705
_diffrn_reflns_point_group_measured_fraction_full 1.000
_diffrn_reflns_point_group_measured_fraction_max 0.995
_diffrn_reflns_theta_full 67.684
_diffrn_reflns_theta_max 74.666
_diffrn_reflns_theta_min 3.701
_diffrn_source 'microfocus sealed tube'
_diffrn_source_current 0.8
_diffrn_source_power 0.04
_diffrn_source_target Cu
_diffrn_source_type 'Agilent Diffraction microfocus tube'
_diffrn_source_voltage 50
_exptl_absorpt_coefficient_mu 1.519
_exptl_absorpt_correction_T_max 0.624
_exptl_absorpt_correction_T_min 0.304
_exptl_absorpt_correction_type gaussian
_exptl_absorpt_process_details
;
CrysAlisPro 1.171.38.41n (Rigaku Oxford Diffraction, 2015)
Numerical absorption correction based on gaussian integration over
            a multifaceted crystal model
Empirical absorption correction using spherical harmonics,
 implemented in SCALE3 ABSPACK scaling algorithm.
;
_exptl_crystal_colour 'clear colourless'
_exptl_crystal_colour_lustre clear
_exptl_crystal_colour_primary colourless
_exptl_crystal_density_diffrn 1.249
_exptl_crystal_description block
_exptl_crystal_F_000 432
_exptl_crystal_recrystallization_method
'crystallised by diffusion of petroleum ether vapour into an ethyl acetate solution of the compound'
_exptl_crystal_size_max 1.139
_exptl_crystal_size_mid 0.861
_exptl_crystal_size_min 0.375
_refine_diff_density_max 0.328
_refine_diff_density_min -0.320
_refine_diff_density_rms 0.052
_refine_ls_abs_structure_details
;
 Refined as an inversion twin.
;
_refine_ls_abs_structure_Flack 0.050(14)
_refine_ls_extinction_coef 0.0272(19)
_refine_ls_extinction_expression Fc^*^=kFc[1+0.001xFc^2^\l^3^/sin(2\q)]^-1/4^
_refine_ls_extinction_method 'SHELXL-2017/1 (Sheldrick 2017)'
_refine_ls_goodness_of_fit_ref 1.035
_refine_ls_hydrogen_treatment constr
_refine_ls_matrix_type full
_refine_ls_number_parameters 529
_refine_ls_number_reflns 8217
_refine_ls_number_restraints 3
_refine_ls_restrained_S_all 1.035
_refine_ls_R_factor_all 0.0483
_refine_ls_R_factor_gt 0.0483
_refine_ls_shift/su_max 0.000
_refine_ls_shift/su_mean 0.000
_refine_ls_structure_factor_coef Fsqd
_refine_ls_weighting_details 'w=1/[\s^2^(Fo^2^)+(0.1094P)^2^+0.1876P] where P=(Fo^2^+2Fc^2^)/3'
_refine_ls_weighting_scheme calc
_refine_ls_wR_factor_gt 0.1282
_refine_ls_wR_factor_ref 0.1282
_reflns_Friedel_coverage 1.000
_reflns_Friedel_fraction_full 1.000
_reflns_Friedel_fraction_max 0.995
_reflns_number_gt 8203
_reflns_number_total 8217
_reflns_threshold_expression 'I > 2\s(I)'
_cod_data_source_file c8cc03204a2.cif
_cod_data_source_block tlnnlb
_cod_depositor_comments 'Adding full bibliography for 7121617--7121623.cif.'
_cod_database_code 7121617
_nottingham_internal_coll_name TLNNLB
_nottingham_internal_coll_number 16574
_nottingham_internal_coll_client TLNN/HWL
_nottingham_internal_coll_type custom
_nottingham_internal_coll_frame_method 'ofand \w scans'
_nottingham_internal_coll_frame_time 'degrees,, 2.00'
_nottingham_internal_coll_frame_width 'in, 2.00'
_nottingham_internal_coll_user pczwl
_nottingham_internal_coll_date 19/10/2016
_nottingham_internal_coll_location NOTTS
_nottingham_internal_coll_instrument 'GVA, PL13110002'
_nottingham_internal_process_date 10/11/2016
_nottingham_internal_process_user pczwl
_nottingham_internal_solution_date 10/11/2016
_nottingham_internal_solution_user pczwl
_nottingham_internal_refinement_date 10/11/2016
_nottingham_internal_refinement_user pczwl
_nottingham_internal_validation_date 24/8/2017
_nottingham_internal_validation_user pczwl
_nottingham_internal_archive_date 24/8/2017
_shelx_shelxl_version_number 2017/1
_chemical_oxdiff_formula 'C24 H23 N O3 S'
_chemical_oxdiff_usercomment 'TLNNLB #16574 GVA-1084 IN FOMBLIN FILM ON MICROMOUNT FOR TLNN/HWL'
_shelx_space_group_comment
;
The symmetry employed for this shelxl refinement is uniquely defined
by the following loop, which should always be used as a source of
symmetry information in preference to the above space-group names.
They are only intended as comments.
;
_shelx_estimated_absorpt_t_max 0.600
_shelx_estimated_absorpt_t_min 0.276
_reflns_odcompleteness_completeness 100.00
_reflns_odcompleteness_iscentric 1
_reflns_odcompleteness_theta 67.13
_olex2_refinement_description
;
1. Twinned data refinement
 Scales: 0.950(14)
 0.050(14)
2. Fixed Uiso
 At 1.2 times of:
  All C(H) groups, All C(H,H) groups
 At 1.5 times of:
  All C(H,H,H) groups
3.a Ternary CH refined with riding coordinates:
 C4(H4), C5(H5), C34(H34), C35(H35)
3.b Secondary CH2 refined with riding coordinates:
 C6(H6a,H6b), C10(H10a,H10b), C36(H36a,H36b), C40(H40a,H40b)
3.c Aromatic/amide H refined with riding coordinates:
 C7(H7), C8(H8), C16(H16), C17(H17), C18(H18), C19(H19), C20(H20), C24(H24),
 C25(H25), C27(H27), C28(H28), C37(H37), C38(H38), C46(H46), C47(H47), C48(H48),
  C49(H49), C50(H50), C54(H54), C55(H55), C57(H57), C58(H58)
3.d X=CH2 refined with riding coordinates:
 C14(H14a,H14b), C44(H44a,H44b)
3.e Idealised Me refined as rotating group:
 C12(H12a,H12b,H12c), C29(H29a,H29b,H29c), C42(H42a,H42b,H42c), C59(H59a,H59b,
 H59c)
;
_olex2_date_sample_data_collection 2016-10-19
_olex2_date_sample_submission 2016-10-18
_olex2_exptl_crystal_mounting_method 'in fomblin film on a micromount'
_olex2_submission_original_sample_id NH152
_olex2_submission_special_instructions 'No special instructions were received'
_oxdiff_exptl_absorpt_empirical_details
;
Empirical correction (ABSPACK) includes:
- Absorption correction using spherical harmonics
- Frame scaling
;
_oxdiff_exptl_absorpt_empirical_full_max 1.647
_oxdiff_exptl_absorpt_empirical_full_min 0.547

loop_
_space_group_symop_operation_xyz
'x, y, z'

loop_
_atom_site_label
_atom_site_type_symbol
_atom_site_fract_x
_atom_site_fract_y
_atom_site_fract_z
_atom_site_U_iso_or_equiv
_atom_site_adp_type
_atom_site_occupancy
_atom_site_site_symmetry_order
_atom_site_calc_flag
_atom_site_refinement_flags_posn
S1 S 0.77546(8) 0.00806(6) 0.69647(5) 0.02614(19) Uani 1 1 d .
N2 N 0.7610(3) 0.1446(2) 0.6157(2) 0.0241(5) Uani 1 1 d .
C3 C 0.6754(4) 0.1761(3) 0.5112(2) 0.0250(6) Uani 1 1 d .
C4 C 0.7796(3) 0.2775(3) 0.4357(2) 0.0216(6) Uani 1 1 d .
H4 H 0.709334 0.338444 0.386487 0.026 Uiso 1 1 calc R
C5 C 0.8406(3) 0.3429(3) 0.5203(2) 0.0210(5) Uani 1 1 d .
H5 H 0.746198 0.393982 0.551535 0.025 Uiso 1 1 calc R
C6 C 0.8848(4) 0.2341(3) 0.6131(2) 0.0245(6) Uani 1 1 d .
H6A H 0.996382 0.196933 0.595326 0.029 Uiso 1 1 calc R
H6B H 0.877264 0.260896 0.685585 0.029 Uiso 1 1 calc R
C7 C 0.6665(5) 0.0650(3) 0.4587(3) 0.0327(7) Uani 1 1 d .
H7 H 0.595258 0.003053 0.497087 0.039 Uiso 1 1 calc R
C8 C 0.7513(5) 0.0472(3) 0.3625(3) 0.0350(7) Uani 1 1 d .
H8 H 0.733595 -0.023493 0.333765 0.042 Uiso 1 1 calc R
C9 C 0.8715(4) 0.1340(3) 0.2995(3) 0.0294(7) Uani 1 1 d .
C10 C 0.9235(4) 0.2237(3) 0.3635(2) 0.0270(6) Uani 1 1 d .
H10A H 0.975875 0.293128 0.309851 0.032 Uiso 1 1 calc R
H10B H 1.005397 0.179562 0.412421 0.032 Uiso 1 1 calc R
O11 O 0.9266(3) 0.1318(3) 0.2031(2) 0.0412(6) Uani 1 1 d .
C12 C 0.5009(4) 0.2290(4) 0.5414(3) 0.0360(8) Uani 1 1 d .
H12A H 0.504132 0.301899 0.574953 0.054 Uiso 1 1 calc GR
H12B H 0.440968 0.164925 0.594979 0.054 Uiso 1 1 calc GR
H12C H 0.446236 0.253972 0.473504 0.054 Uiso 1 1 calc GR
C13 C 0.9750(4) 0.4289(3) 0.4700(2) 0.0227(5) Uani 1 1 d .
C14 C 1.1224(4) 0.4134(3) 0.5052(3) 0.0317(7) Uani 1 1 d .
H14A H 1.202613 0.470143 0.471148 0.038 Uiso 1 1 calc R
H14B H 1.146956 0.345645 0.564176 0.038 Uiso 1 1 calc R
C15 C 0.9360(4) 0.5349(3) 0.3775(2) 0.0227(6) Uani 1 1 d .
C16 C 0.7841(4) 0.6027(3) 0.3793(2) 0.0255(6) Uani 1 1 d .
H16 H 0.700276 0.577886 0.438318 0.031 Uiso 1 1 calc R
C17 C 0.7550(4) 0.7066(3) 0.2950(3) 0.0283(6) Uani 1 1 d .
H17 H 0.651777 0.752439 0.297498 0.034 Uiso 1 1 calc R
C18 C 0.8753(4) 0.7435(3) 0.2074(3) 0.0285(6) Uani 1 1 d .
H18 H 0.855665 0.815043 0.150680 0.034 Uiso 1 1 calc R
C19 C 1.0245(4) 0.6746(3) 0.2037(3) 0.0316(7) Uani 1 1 d .
H19 H 1.106915 0.698583 0.143382 0.038 Uiso 1 1 calc R
C20 C 1.0548(4) 0.5713(3) 0.2870(3) 0.0274(6) Uani 1 1 d .
H20 H 1.157242 0.524555 0.282657 0.033 Uiso 1 1 calc R
O21 O 0.8172(3) 0.0265(2) 0.80081(18) 0.0359(5) Uani 1 1 d .
O22 O 0.6294(3) -0.0518(2) 0.6937(2) 0.0341(5) Uani 1 1 d .
C23 C 0.9417(4) -0.0780(3) 0.6368(3) 0.0270(6) Uani 1 1 d .
C24 C 1.1003(4) -0.0552(3) 0.6499(3) 0.0293(6) Uani 1 1 d .
H24 H 1.117217 -0.000795 0.697239 0.035 Uiso 1 1 calc R
C25 C 1.2324(4) -0.1125(3) 0.5934(3) 0.0339(7) Uani 1 1 d .
H25 H 1.339865 -0.096887 0.602343 0.041 Uiso 1 1 calc R
C26 C 1.2099(4) -0.1931(3) 0.5236(3) 0.0344(7) Uani 1 1 d .
C27 C 1.0506(5) -0.2190(4) 0.5163(3) 0.0374(8) Uani 1 1 d .
H27 H 1.033232 -0.276362 0.471916 0.045 Uiso 1 1 calc R
C28 C 0.9179(4) -0.1629(3) 0.5725(3) 0.0322(7) Uani 1 1 d .
H28 H 0.810668 -0.182299 0.567112 0.039 Uiso 1 1 calc R
C29 C 1.3524(5) -0.2484(5) 0.4568(4) 0.0502(10) Uani 1 1 d .
H29A H 1.363756 -0.200006 0.379823 0.075 Uiso 1 1 calc GR
H29B H 1.334609 -0.335202 0.456243 0.075 Uiso 1 1 calc GR
H29C H 1.451942 -0.246276 0.490746 0.075 Uiso 1 1 calc GR
S31 S 0.62805(7) 0.53078(7) 0.75269(6) 0.02608(19) Uani 1 1 d .
N32 N 0.6081(3) 0.6184(3) 0.8442(2) 0.0248(5) Uani 1 1 d .
C33 C 0.7009(3) 0.6035(3) 0.9438(2) 0.0224(5) Uani 1 1 d .
C34 C 0.5856(3) 0.6789(3) 1.0189(2) 0.0207(5) Uani 1 1 d .
H34 H 0.651275 0.719335 1.061887 0.025 Uiso 1 1 calc R
C35 C 0.5010(3) 0.7803(3) 0.9338(2) 0.0197(5) Uani 1 1 d .
H35 H 0.584979 0.839258 0.895109 0.024 Uiso 1 1 calc R
C36 C 0.4649(3) 0.7079(3) 0.8484(2) 0.0221(6) Uani 1 1 d .
H36A H 0.363317 0.664433 0.873754 0.027 Uiso 1 1 calc R
H36B H 0.455468 0.763470 0.774505 0.027 Uiso 1 1 calc R
C37 C 0.7398(4) 0.4704(3) 1.0014(3) 0.0308(7) Uani 1 1 d .
H37 H 0.818377 0.420883 0.962754 0.037 Uiso 1 1 calc R
C38 C 0.6720(5) 0.4174(3) 1.1024(3) 0.0349(7) Uani 1 1 d .
H38 H 0.712767 0.335960 1.135483 0.042 Uiso 1 1 calc R
C39 C 0.5365(4) 0.4797(3) 1.1648(3) 0.0319(7) Uani 1 1 d .
C40 C 0.4611(4) 0.5992(3) 1.1008(2) 0.0258(6) Uani 1 1 d .
H40A H 0.404663 0.649215 1.154689 0.031 Uiso 1 1 calc R
H40B H 0.378111 0.578672 1.058185 0.031 Uiso 1 1 calc R
O41 O 0.4834(3) 0.4337(3) 1.2604(2) 0.0469(7) Uani 1 1 d .
C42 C 0.8636(4) 0.6644(3) 0.9057(3) 0.0296(7) Uani 1 1 d .
H42A H 0.925700 0.653605 0.969806 0.044 Uiso 1 1 calc GR
H42B H 0.842228 0.753798 0.875513 0.044 Uiso 1 1 calc GR
H42C H 0.926573 0.624725 0.847653 0.044 Uiso 1 1 calc GR
C43 C 0.3596(3) 0.8577(3) 0.9820(2) 0.0201(5) Uani 1 1 d .
C44 C 0.2095(4) 0.8635(3) 0.9514(3) 0.0252(6) Uani 1 1 d .
H44A H 0.124864 0.917109 0.980021 0.030 Uiso 1 1 calc R
H44B H 0.187830 0.814100 0.901142 0.030 Uiso 1 1 calc R
C45 C 0.3974(4) 0.9339(3) 1.0604(2) 0.0231(6) Uani 1 1 d .
C46 C 0.5496(4) 0.9828(3) 1.0484(3) 0.0258(6) Uani 1 1 d .
H46 H 0.633503 0.960118 0.994156 0.031 Uiso 1 1 calc R
C47 C 0.5803(4) 1.0641(4) 1.1145(3) 0.0355(7) Uani 1 1 d .
H47 H 0.683982 1.097142 1.104555 0.043 Uiso 1 1 calc R
C48 C 0.4607(5) 1.0967(4) 1.1942(4) 0.0438(9) Uani 1 1 d .
H48 H 0.480438 1.154064 1.237946 0.053 Uiso 1 1 calc R
C49 C 0.3109(5) 1.0453(5) 1.2103(4) 0.0481(10) Uani 1 1 d .
H49 H 0.229525 1.065360 1.267137 0.058 Uiso 1 1 calc R
C50 C 0.2791(4) 0.9649(4) 1.1439(3) 0.0352(7) Uani 1 1 d .
H50 H 0.175977 0.930707 1.155446 0.042 Uiso 1 1 calc R
O51 O 0.6038(3) 0.6093(3) 0.64601(19) 0.0346(5) Uani 1 1 d .
O52 O 0.7778(3) 0.4538(3) 0.7656(2) 0.0362(6) Uani 1 1 d .
C53 C 0.4645(4) 0.4341(3) 0.7896(3) 0.0259(6) Uani 1 1 d .
C54 C 0.3140(4) 0.4774(3) 0.7506(2) 0.0256(6) Uani 1 1 d .
H54 H 0.302972 0.555448 0.700003 0.031 Uiso 1 1 calc R
C55 C 0.1809(4) 0.4053(3) 0.7865(3) 0.0273(6) Uani 1 1 d .
H55 H 0.079156 0.434606 0.759740 0.033 Uiso 1 1 calc R
C56 C 0.1940(4) 0.2914(3) 0.8605(3) 0.0311(7) Uani 1 1 d .
C57 C 0.3472(5) 0.2492(4) 0.8958(4) 0.0493(11) Uani 1 1 d .
H57 H 0.359730 0.169890 0.944317 0.059 Uiso 1 1 calc R
C58 C 0.4799(5) 0.3201(4) 0.8618(4) 0.0440(10) Uani 1 1 d .
H58 H 0.581817 0.290296 0.888106 0.053 Uiso 1 1 calc R
C59 C 0.0510(5) 0.2124(3) 0.9014(3) 0.0383(8) Uani 1 1 d .
H59A H 0.069820 0.135808 0.871280 0.057 Uiso 1 1 calc GR
H59B H -0.048319 0.259413 0.876000 0.057 Uiso 1 1 calc GR
H59C H 0.038455 0.190746 0.983376 0.057 Uiso 1 1 calc GR

loop_
_atom_site_aniso_label
_atom_site_aniso_U_11
_atom_site_aniso_U_22
_atom_site_aniso_U_33
_atom_site_aniso_U_23
_atom_site_aniso_U_13
_atom_site_aniso_U_12
S1 0.0337(4) 0.0205(4) 0.0216(3) 0.0024(2) -0.0016(2) -0.0058(3)
N2 0.0310(12) 0.0190(13) 0.0214(11) -0.0006(9) -0.0043(9) -0.0034(10)
C3 0.0286(13) 0.0208(15) 0.0251(13) -0.0019(11) -0.0061(11) -0.0025(11)
C4 0.0243(12) 0.0193(14) 0.0210(12) -0.0032(11) -0.0047(10) 0.0001(11)
C5 0.0270(13) 0.0149(13) 0.0199(11) -0.0012(10) -0.0027(10) -0.0013(10)
C6 0.0364(15) 0.0169(15) 0.0209(13) -0.0012(10) -0.0073(11) -0.0048(12)
C7 0.0444(18) 0.0237(17) 0.0327(16) -0.0011(12) -0.0155(13) -0.0099(14)
C8 0.0495(19) 0.0245(17) 0.0359(16) -0.0079(13) -0.0206(14) -0.0014(14)
C9 0.0319(14) 0.0319(18) 0.0276(14) -0.0121(13) -0.0130(12) 0.0078(13)
C10 0.0271(13) 0.0303(17) 0.0253(13) -0.0094(12) -0.0045(10) 0.0005(11)
O11 0.0390(13) 0.0582(18) 0.0328(12) -0.0233(12) -0.0085(10) 0.0022(12)
C12 0.0252(15) 0.037(2) 0.0424(18) -0.0011(15) -0.0011(13) -0.0045(13)
C13 0.0277(13) 0.0186(14) 0.0212(12) -0.0027(10) -0.0039(10) -0.0007(11)
C14 0.0326(15) 0.0271(17) 0.0337(15) 0.0022(12) -0.0093(12) -0.0043(13)
C15 0.0262(13) 0.0196(15) 0.0228(13) -0.0031(11) -0.0053(10) -0.0040(11)
C16 0.0280(13) 0.0224(15) 0.0243(13) -0.0017(11) -0.0020(10) -0.0019(11)
C17 0.0292(14) 0.0235(16) 0.0307(15) -0.0020(12) -0.0057(11) 0.0004(12)
C18 0.0350(15) 0.0214(15) 0.0277(14) 0.0026(11) -0.0085(12) -0.0047(12)
C19 0.0309(15) 0.0319(18) 0.0281(15) 0.0029(13) -0.0008(12) -0.0071(13)
C20 0.0259(13) 0.0245(16) 0.0290(14) 0.0000(12) -0.0015(11) -0.0021(11)
O21 0.0518(14) 0.0324(14) 0.0202(10) 0.0029(9) -0.0024(9) -0.0080(11)
O22 0.0319(11) 0.0296(13) 0.0371(12) 0.0021(10) 0.0015(9) -0.0114(10)
C23 0.0325(14) 0.0208(15) 0.0261(13) 0.0034(11) -0.0086(11) -0.0054(12)
C24 0.0365(16) 0.0210(15) 0.0305(14) 0.0017(11) -0.0134(12) -0.0054(12)
C25 0.0303(15) 0.0285(18) 0.0405(17) 0.0048(13) -0.0116(13) -0.0057(13)
C26 0.0347(16) 0.0296(18) 0.0357(16) 0.0004(13) -0.0087(13) 0.0036(13)
C27 0.0377(17) 0.0319(19) 0.0469(19) -0.0146(15) -0.0134(14) 0.0031(14)
C28 0.0319(15) 0.0261(17) 0.0406(17) -0.0062(13) -0.0116(13) -0.0027(13)
C29 0.041(2) 0.053(3) 0.051(2) -0.0055(19) -0.0048(16) 0.0134(18)
S31 0.0245(3) 0.0313(4) 0.0262(3) -0.0133(3) -0.0067(2) 0.0010(3)
N32 0.0261(11) 0.0265(14) 0.0246(11) -0.0083(10) -0.0115(9) 0.0029(10)
C33 0.0241(12) 0.0229(15) 0.0219(12) -0.0054(10) -0.0083(10) 0.0000(11)
C34 0.0229(12) 0.0187(14) 0.0205(12) -0.0016(10) -0.0068(10) -0.0010(10)
C35 0.0237(12) 0.0156(13) 0.0196(12) -0.0015(10) -0.0048(9) -0.0023(10)
C36 0.0254(13) 0.0200(15) 0.0214(12) -0.0024(11) -0.0081(10) 0.0000(11)
C37 0.0377(16) 0.0233(17) 0.0343(16) -0.0097(13) -0.0151(13) 0.0072(13)
C38 0.0439(18) 0.0182(16) 0.0414(17) 0.0021(13) -0.0184(14) 0.0040(13)
C39 0.0344(15) 0.0247(17) 0.0339(16) 0.0059(13) -0.0132(13) -0.0030(12)
C40 0.0262(13) 0.0210(15) 0.0257(13) 0.0049(11) -0.0041(10) 0.0005(11)
O41 0.0465(15) 0.0434(17) 0.0377(14) 0.0210(12) -0.0067(11) -0.0011(12)
C42 0.0221(13) 0.0352(18) 0.0338(15) -0.0110(13) -0.0049(11) -0.0029(12)
C43 0.0253(13) 0.0121(13) 0.0218(12) 0.0007(10) -0.0048(10) -0.0017(10)
C44 0.0255(13) 0.0198(15) 0.0295(13) -0.0021(11) -0.0058(11) 0.0000(11)
C45 0.0287(14) 0.0155(14) 0.0249(13) -0.0024(11) -0.0092(11) 0.0043(11)
C46 0.0281(14) 0.0203(15) 0.0304(14) -0.0042(12) -0.0119(11) 0.0016(12)
C47 0.0363(16) 0.0322(18) 0.0446(19) -0.0129(15) -0.0230(14) 0.0023(13)
C48 0.046(2) 0.044(2) 0.053(2) -0.0301(18) -0.0272(17) 0.0135(16)
C49 0.0409(19) 0.062(3) 0.050(2) -0.035(2) -0.0108(17) 0.0129(18)
C50 0.0316(15) 0.039(2) 0.0379(17) -0.0157(15) -0.0043(13) 0.0010(14)
O51 0.0358(11) 0.0488(16) 0.0212(10) -0.0088(10) -0.0038(8) -0.0079(10)
O52 0.0253(10) 0.0447(15) 0.0464(13) -0.0264(12) -0.0110(9) 0.0064(10)
C53 0.0282(14) 0.0216(15) 0.0319(14) -0.0101(12) -0.0128(11) 0.0022(11)
C54 0.0285(14) 0.0227(15) 0.0264(13) -0.0044(11) -0.0114(11) 0.0041(11)
C55 0.0289(14) 0.0250(16) 0.0299(14) -0.0068(12) -0.0125(11) 0.0040(12)
C56 0.0389(17) 0.0197(15) 0.0383(16) -0.0043(12) -0.0199(13) -0.0013(13)
C57 0.049(2) 0.0231(18) 0.076(3) 0.0096(18) -0.041(2) -0.0037(16)
C58 0.0399(18) 0.0257(19) 0.070(3) -0.0026(17) -0.0360(18) 0.0031(15)
C59 0.0426(18) 0.0256(18) 0.048(2) -0.0005(14) -0.0189(15) -0.0061(15)

loop_
_atom_type_symbol
_atom_type_description
_atom_type_scat_dispersion_real
_atom_type_scat_dispersion_imag
_atom_type_scat_source
C C 0.0181 0.0091 'International Tables Vol C Tables 4.2.6.8 and 6.1.1.4'
H H 0.0000 0.0000 'International Tables Vol C Tables 4.2.6.8 and 6.1.1.4'
N N 0.0311 0.0180 'International Tables Vol C Tables 4.2.6.8 and 6.1.1.4'
O O 0.0492 0.0322 'International Tables Vol C Tables 4.2.6.8 and 6.1.1.4'
S S 0.3331 0.5567 'International Tables Vol C Tables 4.2.6.8 and 6.1.1.4'

loop_
_exptl_crystal_face_index_h
_exptl_crystal_face_index_k
_exptl_crystal_face_index_l
_exptl_crystal_face_perp_dist
1 0 0 0.2198
-1 0 0 0.1548
-2 -1 5 0.4066
1 -5 0 0.4281
-3 5 4 0.4526
0 5 -3 0.3175
1 2 -5 0.3623
-4 3 -4 0.1588
3 6 4 0.4553
-2 6 0 0.3934
5 0 5 0.4487
4 4 5 0.4794
-1 -7 -2 0.4993
-2 2 -6 0.2275
1 6 6 0.4564
2 0 7 0.5453
0 -6 -5 0.5818
-1 -7 0 0.4074
5 2 -1 0.2718
-1 -6 1 0.4206

loop_
_geom_angle_atom_site_label_1
_geom_angle_atom_site_label_2
_geom_angle_atom_site_label_3
_geom_angle
N2 S1 C23 107.28(13)
O21 S1 N2 106.70(14)
O21 S1 O22 120.14(14)
O21 S1 C23 107.16(16)
O22 S1 N2 107.09(14)
O22 S1 C23 107.87(15)
C3 N2 S1 125.1(2)
C6 N2 S1 119.1(2)
C6 N2 C3 111.8(2)
N2 C3 C4 101.9(2)
N2 C3 C12 108.8(3)
C7 C3 N2 113.4(3)
C7 C3 C4 113.1(3)
C7 C3 C12 108.2(3)
C12 C3 C4 111.3(3)
C3 C4 H4 109.8
C3 C4 C5 103.4(2)
C5 C4 H4 109.8
C10 C4 C3 113.1(2)
C10 C4 H4 109.8
C10 C4 C5 110.9(2)
C4 C5 H5 108.0
C6 C5 C4 102.9(2)
C6 C5 H5 108.0
C13 C5 C4 114.1(2)
C13 C5 H5 108.0
C13 C5 C6 115.6(2)
N2 C6 C5 103.2(2)
N2 C6 H6A 111.1
N2 C6 H6B 111.1
C5 C6 H6A 111.1
C5 C6 H6B 111.1
H6A C6 H6B 109.1
C3 C7 H7 117.5
C8 C7 C3 124.9(3)
C8 C7 H7 117.5
C7 C8 H8 119.1
C7 C8 C9 121.9(3)
C9 C8 H8 119.1
C8 C9 C10 115.5(3)
O11 C9 C8 121.9(3)
O11 C9 C10 122.6(3)
C4 C10 H10A 109.1
C4 C10 H10B 109.1
C9 C10 C4 112.3(3)
C9 C10 H10A 109.1
C9 C10 H10B 109.1
H10A C10 H10B 107.9
C3 C12 H12A 109.5
C3 C12 H12B 109.5
C3 C12 H12C 109.5
H12A C12 H12B 109.5
H12A C12 H12C 109.5
H12B C12 H12C 109.5
C14 C13 C5 123.1(3)
C14 C13 C15 120.2(3)
C15 C13 C5 116.7(2)
C13 C14 H14A 120.0
C13 C14 H14B 120.0
H14A C14 H14B 120.0
C16 C15 C13 121.9(3)
C16 C15 C20 118.2(3)
C20 C15 C13 119.9(3)
C15 C16 H16 119.8
C17 C16 C15 120.5(3)
C17 C16 H16 119.8
C16 C17 H17 119.7
C18 C17 C16 120.6(3)
C18 C17 H17 119.7
C17 C18 H18 120.4
C19 C18 C17 119.1(3)
C19 C18 H18 120.4
C18 C19 H19 119.6
C20 C19 C18 120.7(3)
C20 C19 H19 119.6
C15 C20 H20 119.6
C19 C20 C15 120.8(3)
C19 C20 H20 119.6
C24 C23 S1 119.1(3)
C28 C23 S1 120.9(2)
C28 C23 C24 119.9(3)
C23 C24 H24 120.2
C25 C24 C23 119.6(3)
C25 C24 H24 120.2
C24 C25 H25 119.5
C24 C25 C26 121.0(3)
C26 C25 H25 119.5
C25 C26 C29 120.9(3)
C27 C26 C25 118.2(3)
C27 C26 C29 120.9(4)
C26 C27 H27 119.3
C28 C27 C26 121.3(3)
C28 C27 H27 119.3
C23 C28 H28 120.1
C27 C28 C23 119.8(3)
C27 C28 H28 120.1
C26 C29 H29A 109.5
C26 C29 H29B 109.5
C26 C29 H29C 109.5
H29A C29 H29B 109.5
H29A C29 H29C 109.5
H29B C29 H29C 109.5
N32 S31 C53 105.92(14)
O51 S31 N32 107.91(15)
O51 S31 O52 119.71(16)
O51 S31 C53 106.64(14)
O52 S31 N32 107.32(13)
O52 S31 C53 108.57(16)
C33 N32 S31 127.4(2)
C36 N32 S31 118.63(19)
C36 N32 C33 112.8(2)
N32 C33 C34 101.4(2)
N32 C33 C42 109.0(2)
C37 C33 N32 115.0(2)
C37 C33 C34 113.1(2)
C37 C33 C42 107.4(3)
C42 C33 C34 110.8(2)
C33 C34 H34 109.6
C35 C34 C33 103.2(2)
C35 C34 H34 109.6
C40 C34 C33 113.3(2)
C40 C34 H34 109.6
C40 C34 C35 111.5(2)
C34 C35 H35 106.9
C36 C35 C34 102.8(2)
C36 C35 H35 106.9
C43 C35 C34 116.0(2)
C43 C35 H35 106.9
C43 C35 C36 116.6(2)
N32 C36 C35 102.3(2)
N32 C36 H36A 111.3
N32 C36 H36B 111.3
C35 C36 H36A 111.3
C35 C36 H36B 111.3
H36A C36 H36B 109.2
C33 C37 H37 117.7
C38 C37 C33 124.6(3)
C38 C37 H37 117.7
C37 C38 H38 118.7
C37 C38 C39 122.6(3)
C39 C38 H38 118.7
C38 C39 C40 115.8(3)
O41 C39 C38 121.8(3)
O41 C39 C40 122.3(3)
C34 C40 H40A 108.9
C34 C40 H40B 108.9
C39 C40 C34 113.4(3)
C39 C40 H40A 108.9
C39 C40 H40B 108.9
H40A C40 H40B 107.7
C33 C42 H42A 109.5
C33 C42 H42B 109.5
C33 C42 H42C 109.5
H42A C42 H42B 109.5
H42A C42 H42C 109.5
H42B C42 H42C 109.5
C44 C43 C35 122.3(3)
C44 C43 C45 121.3(3)
C45 C43 C35 116.3(2)
C43 C44 H44A 120.0
C43 C44 H44B 120.0
H44A C44 H44B 120.0
C46 C45 C43 120.9(3)
C50 C45 C43 121.0(3)
C50 C45 C46 118.0(3)
C45 C46 H46 119.4
C47 C46 C45 121.1(3)
C47 C46 H46 119.4
C46 C47 H47 119.9
C48 C47 C46 120.1(3)
C48 C47 H47 119.9
C47 C48 H48 120.2
C47 C48 C49 119.6(3)
C49 C48 H48 120.2
C48 C49 H49 119.7
C48 C49 C50 120.6(4)
C50 C49 H49 119.7
C45 C50 H50 119.7
C49 C50 C45 120.5(3)
C49 C50 H50 119.7
C54 C53 S31 119.4(2)
C58 C53 S31 120.7(2)
C58 C53 C54 119.8(3)
C53 C54 H54 120.2
C55 C54 C53 119.5(3)
C55 C54 H54 120.2
C54 C55 H55 119.4
C56 C55 C54 121.2(3)
C56 C55 H55 119.4
C55 C56 C57 117.9(3)
C55 C56 C59 122.1(3)
C57 C56 C59 120.0(3)
C56 C57 H57 119.2
C58 C57 C56 121.5(3)
C58 C57 H57 119.2
C53 C58 C57 119.9(3)
C53 C58 H58 120.0
C57 C58 H58 120.0
C56 C59 H59A 109.5
C56 C59 H59B 109.5
C56 C59 H59C 109.5
H59A C59 H59B 109.5
H59A C59 H59C 109.5
H59B C59 H59C 109.5

loop_
_geom_bond_atom_site_label_1
_geom_bond_atom_site_label_2
_geom_bond_distance
S1 N2 1.616(3)
S1 O21 1.434(2)
S1 O22 1.443(2)
S1 C23 1.760(4)
N2 C3 1.513(4)
N2 C6 1.484(4)
C3 C4 1.544(4)
C3 C7 1.509(4)
C3 C12 1.534(4)
C4 H4 1.0000
C4 C5 1.546(4)
C4 C10 1.537(4)
C5 H5 1.0000
C5 C6 1.520(4)
C5 C13 1.514(4)
C6 H6A 0.9900
C6 H6B 0.9900
C7 H7 0.9500
C7 C8 1.335(6)
C8 H8 0.9500
C8 C9 1.472(5)
C9 C10 1.511(4)
C9 O11 1.217(4)
C10 H10A 0.9900
C10 H10B 0.9900
C12 H12A 0.9800
C12 H12B 0.9800
C12 H12C 0.9800
C13 C14 1.336(5)
C13 C15 1.489(4)
C14 H14A 0.9500
C14 H14B 0.9500
C15 C16 1.400(4)
C15 C20 1.401(4)
C16 H16 0.9500
C16 C17 1.394(4)
C17 H17 0.9500
C17 C18 1.388(5)
C18 H18 0.9500
C18 C19 1.386(5)
C19 H19 0.9500
C19 C20 1.386(5)
C20 H20 0.9500
C23 C24 1.401(4)
C23 C28 1.389(5)
C24 H24 0.9500
C24 C25 1.388(5)
C25 H25 0.9500
C25 C26 1.399(5)
C26 C27 1.398(5)
C26 C29 1.500(5)
C27 H27 0.9500
C27 C28 1.383(5)
C28 H28 0.9500
C29 H29A 0.9800
C29 H29B 0.9800
C29 H29C 0.9800
S31 N32 1.612(3)
S31 O51 1.436(3)
S31 O52 1.440(3)
S31 C53 1.757(3)
N32 C33 1.507(3)
N32 C36 1.468(4)
C33 C34 1.545(4)
C33 C37 1.506(4)
C33 C42 1.538(4)
C34 H34 1.0000
C34 C35 1.543(4)
C34 C40 1.539(4)
C35 H35 1.0000
C35 C36 1.522(4)
C35 C43 1.510(4)
C36 H36A 0.9900
C36 H36B 0.9900
C37 H37 0.9500
C37 C38 1.329(5)
C38 H38 0.9500
C38 C39 1.470(5)
C39 C40 1.505(4)
C39 O41 1.218(4)
C40 H40A 0.9900
C40 H40B 0.9900
C42 H42A 0.9800
C42 H42B 0.9800
C42 H42C 0.9800
C43 C44 1.342(4)
C43 C45 1.486(4)
C44 H44A 0.9500
C44 H44B 0.9500
C45 C46 1.400(4)
C45 C50 1.394(4)
C46 H46 0.9500
C46 C47 1.391(4)
C47 H47 0.9500
C47 C48 1.374(6)
C48 H48 0.9500
C48 C49 1.389(6)
C49 H49 0.9500
C49 C50 1.390(5)
C50 H50 0.9500
C53 C54 1.402(4)
C53 C58 1.378(5)
C54 H54 0.9500
C54 C55 1.391(4)
C55 H55 0.9500
C55 C56 1.385(5)
C56 C57 1.403(5)
C56 C59 1.507(5)
C57 H57 0.9500
C57 C58 1.379(6)
C58 H58 0.9500
C59 H59A 0.9800
C59 H59B 0.9800
C59 H59C 0.9800

loop_
_geom_torsion_atom_site_label_1
_geom_torsion_atom_site_label_2
_geom_torsion_atom_site_label_3
_geom_torsion_atom_site_label_4
_geom_torsion
S1 N2 C3 C4 -147.0(2)
S1 N2 C3 C7 -25.1(4)
S1 N2 C3 C12 95.4(3)
S1 N2 C6 C5 174.11(19)
S1 C23 C24 C25 -173.1(2)
S1 C23 C28 C27 172.8(3)
N2 S1 C23 C24 77.9(3)
N2 S1 C23 C28 -98.7(3)
N2 C3 C4 C5 -31.2(3)
N2 C3 C4 C10 88.8(3)
N2 C3 C7 C8 -108.9(4)
C3 N2 C6 C5 15.7(3)
C3 C4 C5 C6 41.7(3)
C3 C4 C5 C13 167.7(2)
C3 C4 C10 C9 51.0(3)
C3 C7 C8 C9 3.3(6)
C4 C3 C7 C8 6.5(5)
C4 C5 C6 N2 -34.8(3)
C4 C5 C13 C14 -120.4(3)
C4 C5 C13 C15 59.9(3)
C5 C4 C10 C9 166.6(2)
C5 C13 C15 C16 39.5(4)
C5 C13 C15 C20 -142.3(3)
C6 N2 C3 C4 9.9(3)
C6 N2 C3 C7 131.8(3)
C6 N2 C3 C12 -107.7(3)
C6 C5 C13 C14 -1.4(4)
C6 C5 C13 C15 178.9(2)
C7 C3 C4 C5 -153.3(3)
C7 C3 C4 C10 -33.3(4)
C7 C8 C9 C10 15.0(5)
C7 C8 C9 O11 -166.2(4)
C8 C9 C10 C4 -41.7(4)
C10 C4 C5 C6 -79.8(3)
C10 C4 C5 C13 46.2(3)
O11 C9 C10 C4 139.5(3)
C12 C3 C4 C5 84.6(3)
C12 C3 C4 C10 -155.4(3)
C12 C3 C7 C8 130.3(4)
C13 C5 C6 N2 -159.8(2)
C13 C15 C16 C17 175.9(3)
C13 C15 C20 C19 -175.9(3)
C14 C13 C15 C16 -140.2(3)
C14 C13 C15 C20 38.0(4)
C15 C16 C17 C18 0.7(5)
C16 C15 C20 C19 2.4(5)
C16 C17 C18 C19 1.0(5)
C17 C18 C19 C20 -1.0(5)
C18 C19 C20 C15 -0.8(5)
C20 C15 C16 C17 -2.4(4)
O21 S1 N2 C3 -162.0(2)
O21 S1 N2 C6 42.6(2)
O21 S1 C23 C24 -36.3(3)
O21 S1 C23 C28 147.0(3)
O22 S1 N2 C3 -32.2(3)
O22 S1 N2 C6 172.4(2)
O22 S1 C23 C24 -167.0(2)
O22 S1 C23 C28 16.4(3)
C23 S1 N2 C3 83.4(3)
C23 S1 N2 C6 -72.0(2)
C23 C24 C25 C26 -0.1(5)
C24 C23 C28 C27 -3.8(5)
C24 C25 C26 C27 -3.0(5)
C24 C25 C26 C29 176.0(3)
C25 C26 C27 C28 2.8(6)
C26 C27 C28 C23 0.6(6)
C28 C23 C24 C25 3.5(5)
C29 C26 C27 C28 -176.3(4)
S31 N32 C33 C34 -159.1(2)
S31 N32 C33 C37 -36.7(4)
S31 N32 C33 C42 83.9(3)
S31 N32 C36 C35 -173.82(19)
S31 C53 C54 C55 -175.1(2)
S31 C53 C58 C57 175.6(4)
N32 S31 C53 C54 85.9(3)
N32 S31 C53 C58 -90.0(3)
N32 C33 C34 C35 -30.2(3)
N32 C33 C34 C40 90.5(3)
N32 C33 C37 C38 -109.9(4)
C33 N32 C36 C35 17.9(3)
C33 C34 C35 C36 42.2(3)
C33 C34 C35 C43 170.6(2)
C33 C34 C40 C39 48.9(3)
C33 C37 C38 C39 6.9(5)
C34 C33 C37 C38 6.0(4)
C34 C35 C36 N32 -36.3(3)
C34 C35 C43 C44 -121.6(3)
C34 C35 C43 C45 62.0(3)
C35 C34 C40 C39 164.7(3)
C35 C43 C45 C46 31.4(4)
C35 C43 C45 C50 -152.4(3)
C36 N32 C33 C34 7.9(3)
C36 N32 C33 C37 130.4(3)
C36 N32 C33 C42 -109.0(3)
C36 C35 C43 C44 -0.3(4)
C36 C35 C43 C45 -176.7(2)
C37 C33 C34 C35 -154.0(2)
C37 C33 C34 C40 -33.3(3)
C37 C38 C39 C40 9.1(5)
C37 C38 C39 O41 -174.7(4)
C38 C39 C40 C34 -36.7(4)
C40 C34 C35 C36 -79.8(3)
C40 C34 C35 C43 48.7(3)
O41 C39 C40 C34 147.1(3)
C42 C33 C34 C35 85.4(3)
C42 C33 C34 C40 -153.9(2)
C42 C33 C37 C38 128.6(3)
C43 C35 C36 N32 -164.4(2)
C43 C45 C46 C47 173.6(3)
C43 C45 C50 C49 -174.2(4)
C44 C43 C45 C46 -145.0(3)
C44 C43 C45 C50 31.1(4)
C45 C46 C47 C48 0.7(5)
C46 C45 C50 C49 2.1(5)
C46 C47 C48 C49 1.8(6)
C47 C48 C49 C50 -2.3(7)
C48 C49 C50 C45 0.3(7)
C50 C45 C46 C47 -2.6(5)
O51 S31 N32 C33 -144.5(2)
O51 S31 N32 C36 49.1(3)
O51 S31 C53 C54 -28.9(3)
O51 S31 C53 C58 155.2(3)
O52 S31 N32 C33 -14.2(3)
O52 S31 N32 C36 179.4(2)
O52 S31 C53 C54 -159.1(2)
O52 S31 C53 C58 25.0(3)
C53 S31 N32 C33 101.6(3)
C53 S31 N32 C36 -64.8(2)
C53 C54 C55 C56 0.2(5)
C54 C53 C58 C57 -0.3(6)
C54 C55 C56 C57 -1.8(5)
C54 C55 C56 C59 179.4(3)
C55 C56 C57 C58 2.4(7)
C56 C57 C58 C53 -1.4(7)
C58 C53 C54 C55 0.8(5)
C59 C56 C57 C58 -178.8(4)

loop_
_exptl_oxdiff_crystal_face_indexfrac_h
_exptl_oxdiff_crystal_face_indexfrac_k
_exptl_oxdiff_crystal_face_indexfrac_l
_exptl_oxdiff_crystal_face_x
_exptl_oxdiff_crystal_face_y
_exptl_oxdiff_crystal_face_z
0.9989 0.0003 -0.0014 -0.0109 0.1764 -0.0629
-0.9989 -0.0003 0.0014 0.0109 -0.1764 0.0629
-1.9915 -0.9981 5.0014 0.6539 -0.4710 -0.1197
0.9992 -4.9951 0.0007 -0.0036 -0.0153 -0.7562
-2.9920 4.9958 4.0007 0.5299 -0.4014 0.7966
-0.0041 4.9945 -3.0010 -0.3857 0.2396 0.7574
0.9925 1.9969 -5.0004 -0.6445 0.3329 0.3212
-4.0008 2.9950 -3.9941 -0.4654 -0.5267 0.7532
3.0013 5.9965 3.9917 0.4632 0.6953 0.5577
-1.9982 5.9939 0.0003 0.0130 -0.1228 0.9578
5.0007 0.0028 4.9910 0.5763 0.8021 -0.4215
4.0016 3.9989 4.9908 0.5814 0.7790 0.1960
-1.0009 -6.9944 -1.9949 -0.2312 -0.4128 -0.8649
-2.0054 1.9958 -5.9958 -0.7380 -0.1803 0.5314
1.0060 5.9965 5.9938 0.7372 0.3105 0.6408
2.0066 0.0026 6.9946 0.8612 0.2410 -0.2755
-0.0059 -5.9960 -4.9956 -0.6219 -0.1501 -0.7251
-0.9984 -6.9938 0.0044 0.0211 -0.4447 -0.9077
4.9931 1.9992 -1.0076 -0.1834 0.9746 -0.0160
-0.9973 -5.9944 1.0036 0.1457 -0.4224 -0.7904

loop_
_twin_individual_id
_twin_individual_mass_fraction_refined
1 0.950(14)
2 0.050(14)
